data_1543565
loop_
_publ_author_name
'Hanife Ibisoglu'
'Serap Besli'
'Fatma Yuksel'
'Ilker Un'
'Adem Kilic'

_publ_section_title
;
 Investigation of nucleophilic substitution pathway for the reactions of
 1,4-benzodioxan-6-amine with chlorocyclophosphazenes
;
_journal_name_full 'Inorganica Chimica Acta'
_journal_page_first 216
_journal_page_last 226
_journal_paper_doi 10.1016/j.ica.2013.09.030
_journal_volume 409B
_journal_year 2014
_chemical_formula_sum 'C32 H32 Cl2 N7 O8 P3'
_chemical_formula_weight 806.46
_space_group_IT_number 2
_symmetry_cell_setting triclinic
_symmetry_space_group_name_Hall '-P 1'
_symmetry_space_group_name_H-M 'P -1'
_atom_sites_solution_hydrogens geom
_atom_sites_solution_primary direct
_atom_sites_solution_secondary difmap
_cell_angle_alpha 82.0330(10)
_cell_angle_beta 75.7680(10)
_cell_angle_gamma 74.4820(10)
_cell_formula_units_Z 4
_cell_length_a 13.6874(3)
_cell_length_b 15.0469(4)
_cell_length_c 19.1249(5)
_cell_measurement_reflns_used 229
_cell_measurement_temperature 120(2)
_cell_measurement_theta_max 22.7474
_cell_measurement_theta_min 1.5808
_cell_volume 3667.56(16)
_computing_cell_refinement 'APEX2 v2010.11-3 (Bruker AXS)'
_computing_data_reduction 'SAINT V7.66A (Bruker AXS, 2009)'
_computing_structure_refinement 'SHELXL-97 (Sheldrick, 2008)'
_computing_structure_solution 'SHELXS-97 (Sheldrick, 2008)'
_diffrn_ambient_temperature 120(2)
_diffrn_detector_area_resol_mean 8.3333
_diffrn_measured_fraction_theta_full 0.999
_diffrn_measured_fraction_theta_max 0.999
_diffrn_radiation_monochromator graphite
_diffrn_radiation_source 'fine-focus sealed tube'
_diffrn_radiation_type MoK\a
_diffrn_radiation_wavelength 0.71073
_diffrn_reflns_av_R_equivalents 0.0434
_diffrn_reflns_av_sigmaI/netI 0.0429
_diffrn_reflns_limit_h_max 16
_diffrn_reflns_limit_h_min -16
_diffrn_reflns_limit_k_max 17
_diffrn_reflns_limit_k_min -17
_diffrn_reflns_limit_l_max 20
_diffrn_reflns_limit_l_min -22
_diffrn_reflns_number 53724
_diffrn_reflns_theta_full 25.00
_diffrn_reflns_theta_max 25.00
_diffrn_reflns_theta_min 1.41
_exptl_absorpt_coefficient_mu 0.368
_exptl_absorpt_correction_T_max 0.9740
_exptl_absorpt_correction_T_min 0.9486
_exptl_absorpt_correction_type multi-scan
_exptl_absorpt_process_details 'SADABS V2008/1 (Bruker AXS)'
_exptl_crystal_colour colourless
_exptl_crystal_density_diffrn 1.461
_exptl_crystal_density_method 'not measured'
_exptl_crystal_description plate
_exptl_crystal_F_000 1664
_exptl_crystal_size_max 0.14
_exptl_crystal_size_mid 0.12
_exptl_crystal_size_min 0.07
_refine_diff_density_max 0.488
_refine_diff_density_min -0.399
_refine_diff_density_rms 0.060
_refine_ls_extinction_method none
_refine_ls_goodness_of_fit_ref 1.060
_refine_ls_hydrogen_treatment mixed
_refine_ls_matrix_type full
_refine_ls_number_parameters 982
_refine_ls_number_reflns 12901
_refine_ls_number_restraints 17
_refine_ls_restrained_S_all 1.061
_refine_ls_R_factor_all 0.0579
_refine_ls_R_factor_gt 0.0422
_refine_ls_shift/su_max 0.000
_refine_ls_shift/su_mean 0.000
_refine_ls_structure_factor_coef Fsqd
_refine_ls_weighting_details 'calc w=1/[\s^2^(Fo^2^)+(0.0423P)^2^+2.8762P] where P=(Fo^2^+2Fc^2^)/3'
_refine_ls_weighting_scheme calc
_refine_ls_wR_factor_gt 0.0971
_refine_ls_wR_factor_ref 0.1025
_reflns_number_gt 10113
_reflns_number_total 12901
_reflns_threshold_expression >2sigma(I)
_cod_data_source_file ICA-2014-409B-216-226-3.cif
_cod_data_source_block 12gyte57_bapsh18_4_0m-sr
_cod_depositor_comments
;
The following automatic conversions were performed:

'_journal_paper_doi' value 'doi:10.1016/j.ica.2013.09.030' was
changed to '10.1016/j.ica.2013.09.030'.

Automatic conversion script
Id: cif_fix_values 6433 2018-09-21 13:16:33Z andrius 
;
_cod_database_code 1543565

loop_
_symmetry_equiv_pos_as_xyz
'x, y, z'
'-x, -y, -z'

loop_
_atom_site_label
_atom_site_type_symbol
_atom_site_fract_x
_atom_site_fract_y
_atom_site_fract_z
_atom_site_U_iso_or_equiv
_atom_site_adp_type
_atom_site_occupancy
_atom_site_symmetry_multiplicity
_atom_site_calc_flag
_atom_site_refinement_flags
_atom_site_disorder_assembly
_atom_site_disorder_group
P1 P 0.09723(5) 0.47448(4) 0.07179(4) 0.01721(15) Uani 1 1 d . . .
P2 P 0.07677(5) 0.29330(4) 0.12331(4) 0.01656(15) Uani 1 1 d . . .
P3 P 0.22952(5) 0.36162(5) 0.15450(4) 0.01803(15) Uani 1 1 d . . .
P4 P 0.07701(5) 0.21911(4) 0.37656(4) 0.01736(15) Uani 1 1 d . . .
P5 P 0.07481(5) 0.37008(5) 0.44928(4) 0.01761(15) Uani 1 1 d . . .
P6 P -0.06297(5) 0.38836(5) 0.35996(4) 0.01820(15) Uani 1 1 d . . .
N1 N 0.04003(16) 0.39208(14) 0.08256(12) 0.0188(5) Uani 1 1 d . . .
N2 N 0.16768(16) 0.28427(14) 0.16583(11) 0.0190(5) Uani 1 1 d . . .
N3 N 0.19624(16) 0.45322(14) 0.10726(12) 0.0205(5) Uani 1 1 d . . .
N4 N 0.11005(16) 0.26373(14) 0.43506(11) 0.0191(5) Uani 1 1 d . . .
N5 N -0.02112(16) 0.43062(15) 0.41420(12) 0.0210(5) Uani 1 1 d . . .
N6 N -0.00949(16) 0.28741(14) 0.33665(11) 0.0192(5) Uani 1 1 d . . .
N7 N 0.13468(16) 0.51174(14) -0.01313(12) 0.0183(5) Uani 1 1 d D . .
H1 H 0.0867(16) 0.5545(15) -0.0273(15) 0.028 Uiso 1 1 d D . .
N8 N 0.00505(16) 0.56349(14) 0.10422(12) 0.0197(5) Uani 1 1 d D . .
H2 H -0.0558(12) 0.5531(19) 0.1168(16) 0.030 Uiso 1 1 d D . .
N9 N 0.11001(17) 0.22095(14) 0.05963(12) 0.0207(5) Uani 1 1 d D . .
H3 H 0.117(2) 0.2474(18) 0.0163(8) 0.031 Uiso 1 1 d D . .
N10 N -0.01295(16) 0.25833(15) 0.18628(11) 0.0179(5) Uani 1 1 d D . .
H4 H -0.008(2) 0.267(2) 0.2285(8) 0.027 Uiso 1 1 d D . .
N11 N 0.17013(16) 0.17925(14) 0.30846(12) 0.0184(5) Uani 1 1 d D . .
H5 H 0.166(2) 0.2091(18) 0.2667(9) 0.028 Uiso 1 1 d D . .
N12 N 0.03843(17) 0.12807(15) 0.42148(12) 0.0212(5) Uani 1 1 d D . .
H6 H 0.025(2) 0.131(2) 0.4678(6) 0.032 Uiso 1 1 d D . .
N13 N 0.16667(17) 0.42652(15) 0.41830(12) 0.0205(5) Uani 1 1 d D . .
H7 H 0.147(2) 0.4825(10) 0.4006(15) 0.031 Uiso 1 1 d D . .
N14 N 0.04988(17) 0.37725(15) 0.53709(12) 0.0198(5) Uani 1 1 d D . .
H8 H 0.059(2) 0.4259(13) 0.5513(15) 0.030 Uiso 1 1 d D . .
O1 O 0.00562(16) 0.93555(13) 0.09107(12) 0.0365(5) Uani 1 1 d D . .
O2 O -0.18351(15) 0.87715(13) 0.13549(12) 0.0324(5) Uani 1 1 d D . .
O3 O 0.44183(19) 0.34036(18) -0.23833(12) 0.0608(8) Uani 1 1 d . . .
O4 O 0.31895(18) 0.52484(19) -0.25747(13) 0.0637(9) Uani 1 1 d . . .
O5 O 0.34611(16) -0.14356(13) 0.07494(11) 0.0345(5) Uani 1 1 d D . .
O6 O 0.40701(18) -0.00992(14) -0.03808(12) 0.0495(7) Uani 1 1 d D . .
O7 O -0.39845(15) 0.20624(16) 0.17637(11) 0.0376(5) Uani 1 1 d . . .
O8 O -0.33252(16) 0.18775(17) 0.30989(11) 0.0400(6) Uani 1 1 d . . .
O9 O 0.54400(15) -0.08301(14) 0.31598(11) 0.0353(5) Uani 1 1 d D . .
O10 O 0.46906(15) -0.03196(15) 0.18508(11) 0.0387(5) Uani 1 1 d D . .
O11 O -0.15963(17) -0.09618(15) 0.32430(11) 0.0369(5) Uani 1 1 d . . .
O12 O -0.24452(15) -0.01674(14) 0.46015(10) 0.0315(5) Uani 1 1 d . . .
O13 O 0.55339(15) 0.35412(14) 0.49025(12) 0.0359(5) Uani 1 1 d . . .
O14 O 0.46509(15) 0.20551(13) 0.47968(13) 0.0375(5) Uani 1 1 d . . .
O15 O -0.20884(18) 0.20464(17) 0.75364(11) 0.0455(6) Uani 1 1 d . . .
O16 O -0.22205(16) 0.21472(15) 0.60558(11) 0.0368(5) Uani 1 1 d . . .
Cl1 Cl 0.38119(5) 0.30459(5) 0.11472(4) 0.03036(17) Uani 1 1 d . . .
Cl2 Cl 0.23664(6) 0.38975(5) 0.25216(4) 0.02962(17) Uani 1 1 d . . .
Cl3 Cl -0.06648(6) 0.47415(5) 0.26993(4) 0.02743(16) Uani 1 1 d . . .
Cl4 Cl -0.21547(5) 0.39836(5) 0.39953(4) 0.02992(17) Uani 1 1 d . . .
C1 C 0.21429(19) 0.46540(18) -0.06780(14) 0.0203(6) Uani 1 1 d . . .
C2 C 0.2750(2) 0.37628(18) -0.05806(16) 0.0256(6) Uani 1 1 d . . .
H9 H 0.2650 0.3427 -0.0121 0.031 Uiso 1 1 calc R . .
C3 C 0.3496(2) 0.3369(2) -0.11514(16) 0.0316(7) Uani 1 1 d . . .
H10 H 0.3912 0.2763 -0.1077 0.038 Uiso 1 1 calc R . .
C4 C 0.3654(2) 0.3831(2) -0.18296(17) 0.0389(8) Uani 1 1 d . . .
C5 C 0.4359(4) 0.3894(3) -0.3081(2) 0.0845(16) Uani 1 1 d . . .
H11 H 0.3804 0.3746 -0.3258 0.101 Uiso 1 1 calc R . .
H12 H 0.5024 0.3680 -0.3428 0.101 Uiso 1 1 calc R . .
C6 C 0.4143(3) 0.4901(3) -0.3057(2) 0.0893(19) Uani 1 1 d . . .
H13 H 0.4714 0.5054 -0.2903 0.107 Uiso 1 1 calc R . .
H14 H 0.4117 0.5203 -0.3549 0.107 Uiso 1 1 calc R . .
C7 C 0.3055(2) 0.4722(2) -0.19272(17) 0.0406(8) Uani 1 1 d . . .
C8 C 0.2301(2) 0.5125(2) -0.13623(16) 0.0309(7) Uani 1 1 d . . .
H15 H 0.1885 0.5730 -0.1439 0.037 Uiso 1 1 calc R . .
C9 C 0.0071(2) 0.65712(17) 0.10204(14) 0.0185(6) Uani 1 1 d . A .
C10 C 0.0996(2) 0.68512(18) 0.08294(14) 0.0213(6) Uani 1 1 d . A .
H16 H 0.1641 0.6407 0.0718 0.026 Uiso 1 1 calc R . .
C11 C 0.0973(2) 0.77832(18) 0.08020(15) 0.0245(6) Uani 1 1 d . . .
H17 H 0.1607 0.7973 0.0673 0.029 Uiso 1 1 calc R A .
C12 C 0.0039(2) 0.84407(18) 0.09602(15) 0.0244(6) Uani 1 1 d . A .
C13A C -0.0927(3) 0.9950(2) 0.0818(3) 0.0404(11) Uani 0.898(7) 1 d PD A 1
H13A H -0.1047 0.9877 0.0342 0.049 Uiso 0.898(7) 1 calc PR A 1
H13B H -0.0921 1.0604 0.0833 0.049 Uiso 0.898(7) 1 calc PR A 1
C14A C -0.1777(3) 0.9706(2) 0.1408(3) 0.0383(11) Uani 0.898(7) 1 d PD A 1
H14A H -0.1640 0.9755 0.1884 0.046 Uiso 0.898(7) 1 calc PR A 1
H14B H -0.2447 1.0144 0.1367 0.046 Uiso 0.898(7) 1 calc PR A 1
C14B C -0.173(3) 0.9690(16) 0.098(2) 0.0383(11) Uani 0.102(7) 1 d PD A 2
H14C H -0.1513 0.9650 0.0452 0.046 Uiso 0.102(7) 1 calc PR A 2
H14D H -0.2394 1.0158 0.1093 0.046 Uiso 0.102(7) 1 calc PR A 2
C13B C -0.0916(16) 0.995(2) 0.125(2) 0.0404(11) Uani 0.102(7) 1 d PD A 2
H13C H -0.0919 1.0611 0.1112 0.049 Uiso 0.102(7) 1 calc PR A 2
H13D H -0.1034 0.9846 0.1786 0.049 Uiso 0.102(7) 1 calc PR A 2
C15 C -0.0881(2) 0.81573(18) 0.11718(15) 0.0230(6) Uani 1 1 d . A .
C16 C -0.0868(2) 0.72288(17) 0.11981(14) 0.0205(6) Uani 1 1 d . . .
H22 H -0.1502 0.7040 0.1338 0.025 Uiso 1 1 calc R A .
C17 C 0.1702(2) 0.12835(17) 0.06558(14) 0.0209(6) Uani 1 1 d . B .
C18 C 0.1394(2) 0.06457(18) 0.12055(15) 0.0251(6) Uani 1 1 d . B .
H23 H 0.0771 0.0823 0.1560 0.030 Uiso 1 1 calc R . .
C19 C 0.2002(2) -0.02504(19) 0.12328(16) 0.0282(7) Uani 1 1 d . . .
H24 H 0.1798 -0.0684 0.1615 0.034 Uiso 1 1 calc R B .
C20 C 0.2898(2) -0.05259(18) 0.07145(16) 0.0256(6) Uani 1 1 d . B .
C21A C 0.4497(3) -0.1525(3) 0.0321(2) 0.0357(11) Uani 0.786(6) 1 d PD B 1
H21A H 0.4848 -0.2190 0.0292 0.043 Uiso 0.786(6) 1 calc PR B 1
H21B H 0.4890 -0.1245 0.0565 0.043 Uiso 0.786(6) 1 calc PR B 1
C22A C 0.4524(4) -0.1072(3) -0.0427(3) 0.0415(13) Uani 0.786(6) 1 d PD B 1
H22A H 0.5250 -0.1175 -0.0708 0.050 Uiso 0.786(6) 1 calc PR B 1
H22B H 0.4129 -0.1341 -0.0676 0.050 Uiso 0.786(6) 1 calc PR B 1
C21B C 0.4141(12) -0.1736(10) 0.0089(8) 0.0357(11) Uani 0.214(6) 1 d PD B 2
H21C H 0.3745 -0.1765 -0.0272 0.043 Uiso 0.214(6) 1 calc PR B 2
H21D H 0.4604 -0.2354 0.0168 0.043 Uiso 0.214(6) 1 calc PR B 2
C22B C 0.4753(14) -0.1013(10) -0.0153(12) 0.0415(13) Uani 0.214(6) 1 d PD B 2
H22C H 0.5335 -0.1224 -0.0564 0.050 Uiso 0.214(6) 1 calc PR B 2
H22D H 0.5051 -0.0926 0.0248 0.050 Uiso 0.214(6) 1 calc PR B 2
C23 C 0.3195(2) 0.0113(2) 0.01599(16) 0.0295(7) Uani 1 1 d . B .
C24 C 0.2607(2) 0.10169(19) 0.01397(15) 0.0293(7) Uani 1 1 d . . .
H29 H 0.2826 0.1457 -0.0231 0.035 Uiso 1 1 calc R B .
C25 C -0.10854(19) 0.24264(16) 0.18115(14) 0.0177(6) Uani 1 1 d . . .
C26 C -0.1387(2) 0.24928(19) 0.11590(15) 0.0251(6) Uani 1 1 d . . .
H30 H -0.0932 0.2620 0.0716 0.030 Uiso 1 1 calc R . .
C27 C -0.2356(2) 0.2372(2) 0.11593(16) 0.0293(7) Uani 1 1 d . . .
H31 H -0.2564 0.2430 0.0713 0.035 Uiso 1 1 calc R . .
C28 C -0.3026(2) 0.21702(19) 0.17943(15) 0.0254(6) Uani 1 1 d . . .
C29 C -0.4697(2) 0.2141(3) 0.24558(18) 0.0434(9) Uani 1 1 d . . .
H32 H -0.5322 0.1941 0.2437 0.052 Uiso 1 1 calc R . .
H33 H -0.4919 0.2796 0.2573 0.052 Uiso 1 1 calc R . .
C30 C -0.4199(2) 0.1561(3) 0.30281(18) 0.0436(9) Uani 1 1 d . . .
H34 H -0.4714 0.1590 0.3495 0.052 Uiso 1 1 calc R . .
H35 H -0.3963 0.0909 0.2904 0.052 Uiso 1 1 calc R . .
C31 C -0.2704(2) 0.20791(19) 0.24398(15) 0.0230(6) Uani 1 1 d . . .
C32 C -0.1745(2) 0.22071(18) 0.24481(14) 0.0220(6) Uani 1 1 d . . .
H36 H -0.1536 0.2144 0.2895 0.026 Uiso 1 1 calc R . .
C33 C 0.26474(19) 0.11286(17) 0.31083(14) 0.0182(6) Uani 1 1 d . C .
C34 C 0.3009(2) 0.08802(17) 0.37463(15) 0.0221(6) Uani 1 1 d . C .
H37 H 0.2616 0.1152 0.4180 0.026 Uiso 1 1 calc R . .
C35 C 0.3942(2) 0.02353(19) 0.37427(15) 0.0256(6) Uani 1 1 d . . .
H38 H 0.4191 0.0074 0.4177 0.031 Uiso 1 1 calc R C .
C36 C 0.4521(2) -0.01798(18) 0.31221(15) 0.0239(6) Uani 1 1 d . C .
C37A C 0.6100(5) -0.0957(6) 0.2463(3) 0.0395(16) Uani 0.609(8) 1 d PD C 1
H37A H 0.6686 -0.1504 0.2491 0.047 Uiso 0.609(8) 1 calc PR C 1
H37B H 0.6390 -0.0409 0.2293 0.047 Uiso 0.609(8) 1 calc PR C 1
C38A C 0.5517(6) -0.1091(5) 0.1936(5) 0.0327(18) Uani 0.609(8) 1 d PD C 1
H38A H 0.6001 -0.1203 0.1461 0.039 Uiso 0.609(8) 1 calc PR C 1
H38B H 0.5238 -0.1644 0.2105 0.039 Uiso 0.609(8) 1 calc PR C 1
C37B C 0.5859(9) -0.1380(8) 0.2550(5) 0.0395(16) Uani 0.391(8) 1 d PD C 2
H37C H 0.5504 -0.1888 0.2613 0.047 Uiso 0.391(8) 1 calc PR C 2
H37D H 0.6607 -0.1661 0.2528 0.047 Uiso 0.391(8) 1 calc PR C 2
C38B C 0.5732(9) -0.0817(9) 0.1853(8) 0.0327(18) Uani 0.391(8) 1 d PD C 2
H38C H 0.6177 -0.0372 0.1755 0.039 Uiso 0.391(8) 1 calc PR C 2
H38D H 0.5980 -0.1234 0.1455 0.039 Uiso 0.391(8) 1 calc PR C 2
C39 C 0.4162(2) 0.00689(19) 0.24881(15) 0.0230(6) Uani 1 1 d . C .
C40 C 0.3224(2) 0.07207(18) 0.24813(15) 0.0228(6) Uani 1 1 d . . .
H43 H 0.2980 0.0885 0.2046 0.027 Uiso 1 1 calc R C .
C41 C -0.0132(2) 0.07321(17) 0.39516(15) 0.0214(6) Uani 1 1 d . . .
C42 C 0.0257(2) 0.03741(19) 0.32773(16) 0.0281(7) Uani 1 1 d . . .
H44 H 0.0869 0.0510 0.2973 0.034 Uiso 1 1 calc R . .
C43 C -0.0249(2) -0.0179(2) 0.30497(17) 0.0329(7) Uani 1 1 d . . .
H45 H 0.0018 -0.0415 0.2587 0.039 Uiso 1 1 calc R . .
C44 C -0.1135(2) -0.03935(19) 0.34868(15) 0.0273(7) Uani 1 1 d . . .
C45 C -0.2253(2) -0.1374(2) 0.38335(17) 0.0367(8) Uani 1 1 d . . .
H46 H -0.1823 -0.1815 0.4139 0.044 Uiso 1 1 calc R . .
H47 H -0.2642 -0.1718 0.3643 0.044 Uiso 1 1 calc R . .
C46 C -0.2993(2) -0.0630(2) 0.42740(17) 0.0341(7) Uani 1 1 d . . .
H48 H -0.3399 -0.0176 0.3961 0.041 Uiso 1 1 calc R . .
H49 H -0.3486 -0.0903 0.4656 0.041 Uiso 1 1 calc R . .
C47 C -0.1539(2) -0.00170(18) 0.41500(15) 0.0236(6) Uani 1 1 d . . .
C48 C -0.1037(2) 0.05359(18) 0.43860(15) 0.0239(6) Uani 1 1 d . . .
H50 H -0.1313 0.0781 0.4845 0.029 Uiso 1 1 calc R . .
C49 C 0.26452(19) 0.40611(18) 0.43709(14) 0.0199(6) Uani 1 1 d . . .
C50 C 0.3070(2) 0.4778(2) 0.44248(17) 0.0294(7) Uani 1 1 d . . .
H51 H 0.2701 0.5400 0.4340 0.035 Uiso 1 1 calc R . .
C51 C 0.4032(2) 0.4594(2) 0.46015(18) 0.0345(7) Uani 1 1 d . . .
H52 H 0.4319 0.5091 0.4638 0.041 Uiso 1 1 calc R . .
C52 C 0.4577(2) 0.36898(19) 0.47255(16) 0.0266(6) Uani 1 1 d . . .
C53 C 0.6150(2) 0.2617(2) 0.47960(18) 0.0333(7) Uani 1 1 d . . .
H53 H 0.6758 0.2502 0.5019 0.040 Uiso 1 1 calc R . .
H54 H 0.6409 0.2541 0.4272 0.040 Uiso 1 1 calc R . .
C54 C 0.5519(2) 0.1934(2) 0.5128(2) 0.0436(9) Uani 1 1 d . . .
H55 H 0.5963 0.1299 0.5070 0.052 Uiso 1 1 calc R . .
H56 H 0.5262 0.2012 0.5652 0.052 Uiso 1 1 calc R . .
C55 C 0.4151(2) 0.29714(18) 0.46785(15) 0.0239(6) Uani 1 1 d . . .
C56 C 0.3193(2) 0.31530(19) 0.44940(15) 0.0257(6) Uani 1 1 d . . .
H57 H 0.2911 0.2656 0.4452 0.031 Uiso 1 1 calc R . .
C57 C -0.0175(2) 0.33339(17) 0.59053(14) 0.0191(6) Uani 1 1 d . . .
C58 C -0.0112(2) 0.3284(2) 0.66232(16) 0.0321(7) Uani 1 1 d . . .
H58 H 0.0377 0.3544 0.6748 0.039 Uiso 1 1 calc R . .
C59 C -0.0754(3) 0.2860(2) 0.71550(17) 0.0397(8) Uani 1 1 d . . .
H59 H -0.0706 0.2830 0.7645 0.048 Uiso 1 1 calc R . .
C60 C -0.1468(2) 0.2478(2) 0.69816(16) 0.0321(7) Uani 1 1 d . . .
C61 C -0.2976(3) 0.1932(3) 0.73271(19) 0.0490(10) Uani 1 1 d . . .
H60 H -0.3478 0.2540 0.7297 0.059 Uiso 1 1 calc R . .
H61 H -0.3320 0.1520 0.7698 0.059 Uiso 1 1 calc R . .
C62 C -0.2673(3) 0.1530(3) 0.66128(19) 0.0479(9) Uani 1 1 d . . .
H62 H -0.2164 0.0926 0.6640 0.057 Uiso 1 1 calc R . .
H63 H -0.3293 0.1425 0.6490 0.057 Uiso 1 1 calc R . .
C63 C -0.1529(2) 0.25163(19) 0.62675(16) 0.0260(6) Uani 1 1 d . . .
C64 C -0.0890(2) 0.29511(18) 0.57324(15) 0.0224(6) Uani 1 1 d . . .
H64 H -0.0944 0.2986 0.5243 0.027 Uiso 1 1 calc R . .

loop_
_atom_site_aniso_label
_atom_site_aniso_U_11
_atom_site_aniso_U_22
_atom_site_aniso_U_33
_atom_site_aniso_U_23
_atom_site_aniso_U_13
_atom_site_aniso_U_12
P1 0.0176(3) 0.0152(3) 0.0184(4) 0.0001(3) -0.0043(3) -0.0037(3)
P2 0.0183(3) 0.0148(3) 0.0160(4) -0.0004(3) -0.0034(3) -0.0038(3)
P3 0.0155(3) 0.0215(3) 0.0164(4) -0.0004(3) -0.0037(3) -0.0038(3)
P4 0.0185(3) 0.0188(3) 0.0157(4) -0.0015(3) -0.0031(3) -0.0067(3)
P5 0.0179(3) 0.0211(3) 0.0160(4) -0.0031(3) -0.0035(3) -0.0076(3)
P6 0.0172(3) 0.0211(3) 0.0170(4) -0.0027(3) -0.0037(3) -0.0052(3)
N1 0.0179(11) 0.0184(11) 0.0215(12) 0.0004(9) -0.0074(9) -0.0049(9)
N2 0.0206(11) 0.0186(11) 0.0176(12) 0.0001(9) -0.0050(9) -0.0045(9)
N3 0.0200(11) 0.0197(11) 0.0231(13) 0.0013(9) -0.0073(10) -0.0059(9)
N4 0.0204(11) 0.0204(11) 0.0177(12) -0.0016(9) -0.0053(9) -0.0057(9)
N5 0.0220(12) 0.0211(11) 0.0206(12) -0.0051(9) -0.0054(10) -0.0041(9)
N6 0.0202(11) 0.0217(11) 0.0172(12) -0.0041(9) -0.0055(9) -0.0052(9)
N7 0.0172(11) 0.0166(11) 0.0199(12) 0.0001(9) -0.0048(9) -0.0019(9)
N8 0.0169(11) 0.0166(11) 0.0255(13) -0.0029(9) -0.0012(10) -0.0064(9)
N9 0.0283(12) 0.0179(11) 0.0133(12) 0.0008(9) -0.0027(10) -0.0036(9)
N10 0.0204(11) 0.0220(11) 0.0133(12) -0.0022(9) -0.0037(10) -0.0080(9)
N11 0.0202(11) 0.0183(11) 0.0158(12) 0.0019(9) -0.0060(10) -0.0031(9)
N12 0.0278(12) 0.0239(12) 0.0146(12) -0.0005(10) -0.0041(10) -0.0118(10)
N13 0.0203(12) 0.0204(11) 0.0216(13) 0.0007(10) -0.0041(10) -0.0080(10)
N14 0.0231(12) 0.0216(12) 0.0177(12) -0.0061(10) -0.0022(9) -0.0101(10)
O1 0.0353(12) 0.0195(10) 0.0568(15) -0.0051(10) -0.0110(11) -0.0081(9)
O2 0.0273(11) 0.0185(10) 0.0481(14) -0.0085(9) -0.0051(10) 0.0001(8)
O3 0.0548(16) 0.0709(18) 0.0278(14) -0.0057(12) 0.0042(12) 0.0221(13)
O4 0.0414(14) 0.0819(19) 0.0308(14) 0.0210(13) 0.0092(11) 0.0190(13)
O5 0.0345(12) 0.0207(10) 0.0403(13) -0.0042(9) -0.0037(10) 0.0034(9)
O6 0.0491(14) 0.0312(12) 0.0429(14) -0.0034(10) 0.0192(12) 0.0064(10)
O7 0.0264(11) 0.0610(15) 0.0344(13) -0.0010(11) -0.0121(10) -0.0221(10)
O8 0.0291(11) 0.0750(16) 0.0237(12) -0.0012(11) -0.0018(9) -0.0309(11)
O9 0.0293(11) 0.0383(12) 0.0313(12) -0.0074(10) -0.0108(9) 0.0098(9)
O10 0.0271(11) 0.0552(14) 0.0240(12) -0.0111(10) -0.0011(9) 0.0063(10)
O11 0.0469(13) 0.0437(13) 0.0306(12) -0.0043(10) -0.0062(10) -0.0299(11)
O12 0.0320(11) 0.0447(12) 0.0240(11) 0.0001(9) -0.0021(9) -0.0247(10)
O13 0.0258(11) 0.0310(11) 0.0588(15) -0.0083(10) -0.0200(10) -0.0081(9)
O14 0.0312(11) 0.0255(11) 0.0618(15) 0.0059(10) -0.0233(11) -0.0097(9)
O15 0.0498(14) 0.0677(16) 0.0283(13) 0.0168(11) -0.0075(11) -0.0413(13)
O16 0.0364(12) 0.0520(14) 0.0328(12) 0.0117(10) -0.0132(10) -0.0313(11)
Cl1 0.0169(3) 0.0331(4) 0.0344(4) 0.0008(3) -0.0006(3) -0.0011(3)
Cl2 0.0346(4) 0.0393(4) 0.0195(4) -0.0021(3) -0.0085(3) -0.0145(3)
Cl3 0.0372(4) 0.0238(3) 0.0219(4) 0.0011(3) -0.0096(3) -0.0070(3)
Cl4 0.0179(3) 0.0430(4) 0.0294(4) -0.0086(3) -0.0023(3) -0.0083(3)
C1 0.0178(13) 0.0220(14) 0.0219(15) -0.0018(11) -0.0036(11) -0.0066(11)
C2 0.0276(15) 0.0228(14) 0.0249(16) -0.0015(12) -0.0056(12) -0.0041(12)
C3 0.0334(17) 0.0254(15) 0.0312(18) -0.0018(13) -0.0086(14) 0.0020(13)
C4 0.0319(17) 0.048(2) 0.0249(18) -0.0052(15) -0.0009(14) 0.0066(15)
C5 0.099(4) 0.094(4) 0.029(2) -0.003(2) 0.008(2) 0.008(3)
C6 0.060(3) 0.102(4) 0.049(3) 0.027(3) 0.024(2) 0.028(3)
C7 0.0324(17) 0.051(2) 0.0238(18) 0.0106(15) -0.0024(14) 0.0031(15)
C8 0.0233(15) 0.0313(16) 0.0281(17) 0.0057(13) -0.0031(13) 0.0039(12)
C9 0.0261(14) 0.0153(13) 0.0153(14) -0.0015(10) -0.0059(11) -0.0056(11)
C10 0.0201(14) 0.0236(14) 0.0195(15) -0.0031(11) -0.0043(11) -0.0032(11)
C11 0.0239(15) 0.0271(15) 0.0262(16) -0.0027(12) -0.0056(12) -0.0122(12)
C12 0.0325(16) 0.0191(14) 0.0241(16) -0.0024(11) -0.0089(13) -0.0075(12)
C13A 0.044(2) 0.0184(16) 0.055(3) 0.0016(19) -0.010(2) -0.0050(15)
C14A 0.042(2) 0.0193(16) 0.052(3) -0.0089(18) -0.008(2) -0.0027(14)
C14B 0.042(2) 0.0193(16) 0.052(3) -0.0089(18) -0.008(2) -0.0027(14)
C13B 0.044(2) 0.0184(16) 0.055(3) 0.0016(19) -0.010(2) -0.0050(15)
C15 0.0245(14) 0.0210(14) 0.0233(15) -0.0044(11) -0.0079(12) -0.0014(11)
C16 0.0194(13) 0.0197(13) 0.0227(15) -0.0015(11) -0.0034(11) -0.0065(11)
C17 0.0248(14) 0.0173(13) 0.0209(15) -0.0051(11) -0.0057(12) -0.0032(11)
C18 0.0254(15) 0.0182(14) 0.0280(16) -0.0027(12) 0.0022(12) -0.0062(11)
C19 0.0328(16) 0.0204(14) 0.0284(17) 0.0001(12) -0.0010(13) -0.0078(12)
C20 0.0285(15) 0.0183(14) 0.0286(16) -0.0053(12) -0.0062(13) -0.0015(12)
C21A 0.034(2) 0.026(2) 0.040(3) -0.0077(18) -0.0063(19) 0.0045(17)
C22A 0.048(3) 0.030(2) 0.034(3) -0.015(2) 0.004(2) 0.0056(18)
C21B 0.034(2) 0.026(2) 0.040(3) -0.0077(18) -0.0063(19) 0.0045(17)
C22B 0.048(3) 0.030(2) 0.034(3) -0.015(2) 0.004(2) 0.0056(18)
C23 0.0298(16) 0.0278(15) 0.0243(16) -0.0055(13) 0.0026(13) -0.0019(13)
C24 0.0357(17) 0.0258(15) 0.0198(16) 0.0001(12) 0.0028(13) -0.0055(13)
C25 0.0211(13) 0.0129(12) 0.0205(14) -0.0016(10) -0.0074(11) -0.0038(10)
C26 0.0292(15) 0.0274(15) 0.0202(15) -0.0002(12) -0.0050(12) -0.0107(12)
C27 0.0351(17) 0.0351(16) 0.0237(16) 0.0023(13) -0.0156(13) -0.0127(13)
C28 0.0249(15) 0.0283(15) 0.0287(17) -0.0021(12) -0.0105(13) -0.0121(12)
C29 0.0255(17) 0.067(2) 0.041(2) -0.0019(17) -0.0055(15) -0.0200(16)
C30 0.0285(17) 0.074(2) 0.038(2) 0.0005(18) -0.0064(15) -0.0318(17)
C31 0.0223(14) 0.0287(15) 0.0191(15) -0.0039(12) -0.0012(12) -0.0100(12)
C32 0.0232(14) 0.0277(15) 0.0164(14) -0.0021(11) -0.0063(11) -0.0065(12)
C33 0.0186(13) 0.0154(13) 0.0220(15) -0.0010(11) -0.0043(11) -0.0069(10)
C34 0.0259(15) 0.0194(13) 0.0193(15) -0.0034(11) -0.0030(12) -0.0035(11)
C35 0.0297(15) 0.0276(15) 0.0214(16) -0.0023(12) -0.0113(12) -0.0048(12)
C36 0.0212(14) 0.0217(14) 0.0276(16) -0.0013(12) -0.0049(12) -0.0042(11)
C37A 0.029(3) 0.048(5) 0.031(3) -0.010(3) -0.002(2) 0.007(3)
C38A 0.030(4) 0.028(4) 0.031(3) -0.008(3) 0.000(3) 0.004(3)
C37B 0.029(3) 0.048(5) 0.031(3) -0.010(3) -0.002(2) 0.007(3)
C38B 0.030(4) 0.028(4) 0.031(3) -0.008(3) 0.000(3) 0.004(3)
C39 0.0207(14) 0.0277(15) 0.0191(15) -0.0054(12) 0.0009(11) -0.0065(12)
C40 0.0215(14) 0.0305(15) 0.0169(15) 0.0003(12) -0.0054(11) -0.0072(12)
C41 0.0260(14) 0.0179(13) 0.0223(15) 0.0027(11) -0.0071(12) -0.0093(11)
C42 0.0281(15) 0.0306(16) 0.0255(16) -0.0064(13) 0.0029(13) -0.0128(13)
C43 0.0373(17) 0.0340(17) 0.0287(17) -0.0105(13) 0.0005(14) -0.0140(14)
C44 0.0354(17) 0.0269(15) 0.0251(16) -0.0009(12) -0.0085(13) -0.0159(13)
C45 0.0426(19) 0.0378(18) 0.0389(19) 0.0037(15) -0.0118(15) -0.0258(15)
C46 0.0338(17) 0.0418(18) 0.0339(18) 0.0036(14) -0.0109(14) -0.0214(14)
C47 0.0265(15) 0.0251(14) 0.0202(15) 0.0047(12) -0.0049(12) -0.0117(12)
C48 0.0287(15) 0.0266(15) 0.0173(15) 0.0001(12) -0.0038(12) -0.0102(12)
C49 0.0182(13) 0.0275(14) 0.0153(14) -0.0050(11) -0.0005(11) -0.0088(11)
C50 0.0248(15) 0.0237(15) 0.0416(19) -0.0074(13) -0.0092(13) -0.0049(12)
C51 0.0304(16) 0.0287(16) 0.051(2) -0.0090(14) -0.0100(15) -0.0141(13)
C52 0.0220(14) 0.0311(16) 0.0303(17) -0.0055(13) -0.0082(12) -0.0090(12)
C53 0.0284(16) 0.0307(16) 0.044(2) -0.0028(14) -0.0148(14) -0.0059(13)
C54 0.0342(18) 0.0391(19) 0.063(2) 0.0086(17) -0.0252(17) -0.0109(15)
C55 0.0224(14) 0.0210(14) 0.0278(16) 0.0016(12) -0.0045(12) -0.0070(11)
C56 0.0265(15) 0.0233(14) 0.0313(17) -0.0001(12) -0.0073(13) -0.0129(12)
C57 0.0208(13) 0.0188(13) 0.0176(14) -0.0026(11) -0.0021(11) -0.0058(11)
C58 0.0407(18) 0.0425(18) 0.0235(17) 0.0006(14) -0.0104(14) -0.0259(15)
C59 0.053(2) 0.060(2) 0.0189(17) 0.0063(15) -0.0119(15) -0.0360(18)
C60 0.0364(17) 0.0393(17) 0.0228(17) 0.0089(13) -0.0039(13) -0.0207(14)
C61 0.044(2) 0.066(2) 0.043(2) 0.0186(18) -0.0090(17) -0.0360(18)
C62 0.053(2) 0.060(2) 0.044(2) 0.0208(18) -0.0158(18) -0.0444(19)
C63 0.0265(15) 0.0266(15) 0.0290(17) 0.0043(12) -0.0101(13) -0.0130(12)
C64 0.0224(14) 0.0269(15) 0.0200(15) 0.0007(12) -0.0063(12) -0.0094(12)

loop_
_atom_type_symbol
_atom_type_description
_atom_type_scat_dispersion_real
_atom_type_scat_dispersion_imag
_atom_type_scat_source
C C 0.0033 0.0016 'International Tables Vol C Tables 4.2.6.8 and 6.1.1.4'
H H 0.0000 0.0000 'International Tables Vol C Tables 4.2.6.8 and 6.1.1.4'
N N 0.0061 0.0033 'International Tables Vol C Tables 4.2.6.8 and 6.1.1.4'
O O 0.0106 0.0060 'International Tables Vol C Tables 4.2.6.8 and 6.1.1.4'
P P 0.1023 0.0942 'International Tables Vol C Tables 4.2.6.8 and 6.1.1.4'
Cl Cl 0.1484 0.1585 'International Tables Vol C Tables 4.2.6.8 and 6.1.1.4'

loop_
_geom_angle_atom_site_label_1
_geom_angle_atom_site_label_2
_geom_angle_atom_site_label_3
_geom_angle
_geom_angle_site_symmetry_1
_geom_angle_site_symmetry_3
N3 P1 N1 115.31(11) . .
N3 P1 N7 106.74(11) . .
N1 P1 N7 114.32(12) . .
N3 P1 N8 113.01(12) . .
N1 P1 N8 104.47(11) . .
N7 P1 N8 102.36(11) . .
N1 P2 N2 115.43(11) . .
N1 P2 N10 115.65(11) . .
N2 P2 N10 102.39(11) . .
N1 P2 N9 104.13(11) . .
N2 P2 N9 112.99(11) . .
N10 P2 N9 106.17(11) . .
N3 P3 N2 120.04(12) . .
N3 P3 Cl2 110.40(9) . .
N2 P3 Cl2 107.87(9) . .
N3 P3 Cl1 108.18(9) . .
N2 P3 Cl1 108.49(9) . .
Cl2 P3 Cl1 99.98(4) . .
N4 P4 N6 115.58(11) . .
N4 P4 N11 115.91(11) . .
N6 P4 N11 102.51(11) . .
N4 P4 N12 104.11(11) . .
N6 P4 N12 112.74(12) . .
N11 P4 N12 105.87(11) . .
N4 P5 N5 115.51(12) . .
N4 P5 N14 107.64(11) . .
N5 P5 N14 111.72(11) . .
N4 P5 N13 114.30(11) . .
N5 P5 N13 103.89(11) . .
N14 P5 N13 103.14(12) . .
N6 P6 N5 120.35(12) . .
N6 P6 Cl3 108.05(9) . .
N5 P6 Cl3 108.92(9) . .
N6 P6 Cl4 108.82(9) . .
N5 P6 Cl4 108.13(9) . .
Cl3 P6 Cl4 100.82(4) . .
P2 N1 P1 124.72(14) . .
P3 N2 P2 121.09(13) . .
P3 N3 P1 122.39(14) . .
P5 N4 P4 124.83(14) . .
P6 N5 P5 120.89(13) . .
P6 N6 P4 121.13(14) . .
C1 N7 P1 128.29(18) . .
C1 N7 H1 117(2) . .
P1 N7 H1 111.6(19) . .
C9 N8 P1 129.91(18) . .
C9 N8 H2 115(2) . .
P1 N8 H2 114(2) . .
C17 N9 P2 124.59(18) . .
C17 N9 H3 115(2) . .
P2 N9 H3 114(2) . .
C25 N10 P2 129.76(18) . .
C25 N10 H4 116(2) . .
P2 N10 H4 112(2) . .
C33 N11 P4 127.84(18) . .
C33 N11 H5 115.8(19) . .
P4 N11 H5 115.5(19) . .
C41 N12 P4 125.23(18) . .
C41 N12 H6 117(2) . .
P4 N12 H6 112(2) . .
C49 N13 P5 126.70(18) . .
C49 N13 H7 114(2) . .
P5 N13 H7 116(2) . .
C57 N14 P5 126.66(19) . .
C57 N14 H8 113(2) . .
P5 N14 H8 117(2) . .
C12 O1 C13A 111.1(2) . .
C12 O1 C13B 113.9(13) . .
C13A O1 C13B 33.6(14) . .
C15 O2 C14A 114.1(2) . .
C15 O2 C14B 107.1(15) . .
C14A O2 C14B 31.6(14) . .
C4 O3 C5 112.4(3) . .
C7 O4 C6 113.3(3) . .
C20 O5 C21B 115.0(6) . .
C20 O5 C21A 110.6(2) . .
C21B O5 C21A 35.6(7) . .
C23 O6 C22A 114.3(3) . .
C23 O6 C22B 108.4(8) . .
C22A O6 C22B 27.2(7) . .
C28 O7 C29 111.9(2) . .
C31 O8 C30 112.9(2) . .
C36 O9 C37A 111.2(3) . .
C36 O9 C37B 114.4(5) . .
C37A O9 C37B 31.4(4) . .
C39 O10 C38A 113.4(4) . .
C39 O10 C38B 114.0(7) . .
C38A O10 C38B 22.5(5) . .
C44 O11 C45 111.2(2) . .
C47 O12 C46 113.5(2) . .
C52 O13 C53 112.3(2) . .
C55 O14 C54 113.2(2) . .
C60 O15 C61 112.1(2) . .
C63 O16 C62 113.1(2) . .
C2 C1 C8 118.6(2) . .
C2 C1 N7 124.4(2) . .
C8 C1 N7 116.9(2) . .
C3 C2 C1 119.9(3) . .
C3 C2 H9 120.1 . .
C1 C2 H9 120.1 . .
C2 C3 C4 121.7(3) . .
C2 C3 H10 119.2 . .
C4 C3 H10 119.2 . .
C3 C4 O3 119.3(3) . .
C3 C4 C7 118.5(3) . .
O3 C4 C7 122.2(3) . .
O3 C5 C6 112.5(4) . .
O3 C5 H11 109.1 . .
C6 C5 H11 109.1 . .
O3 C5 H12 109.1 . .
C6 C5 H12 109.1 . .
H11 C5 H12 107.8 . .
O4 C6 C5 111.6(4) . .
O4 C6 H13 109.3 . .
C5 C6 H13 109.3 . .
O4 C6 H14 109.3 . .
C5 C6 H14 109.3 . .
H13 C6 H14 108.0 . .
O4 C7 C8 116.9(3) . .
O4 C7 C4 122.5(3) . .
C8 C7 C4 120.5(3) . .
C7 C8 C1 120.7(3) . .
C7 C8 H15 119.6 . .
C1 C8 H15 119.6 . .
C10 C9 C16 119.5(2) . .
C10 C9 N8 121.9(2) . .
C16 C9 N8 118.7(2) . .
C11 C10 C9 119.7(2) . .
C11 C10 H16 120.2 . .
C9 C10 H16 120.2 . .
C12 C11 C10 120.9(3) . .
C12 C11 H17 119.5 . .
C10 C11 H17 119.5 . .
O1 C12 C15 121.9(2) . .
O1 C12 C11 118.7(2) . .
C15 C12 C11 119.3(2) . .
O1 C13A C14A 109.5(3) . .
O1 C13A H13A 109.8 . .
C14A C13A H13A 109.8 . .
O1 C13A H13B 109.8 . .
C14A C13A H13B 109.8 . .
H13A C13A H13B 108.2 . .
O2 C14A C13A 109.8(3) . .
O2 C14A H14A 109.7 . .
C13A C14A H14A 109.7 . .
O2 C14A H14B 109.7 . .
C13A C14A H14B 109.7 . .
H14A C14A H14B 108.2 . .
C13B C14B O2 107(2) . .
C13B C14B H14C 110.3 . .
O2 C14B H14C 110.3 . .
C13B C14B H14D 110.3 . .
O2 C14B H14D 110.3 . .
H14C C14B H14D 108.6 . .
O1 C13B C14B 105(2) . .
O1 C13B H13C 110.8 . .
C14B C13B H13C 110.8 . .
O1 C13B H13D 110.8 . .
C14B C13B H13D 110.8 . .
H13C C13B H13D 108.9 . .
O2 C15 C12 122.4(2) . .
O2 C15 C16 117.4(2) . .
C12 C15 C16 120.2(2) . .
C15 C16 C9 120.3(2) . .
C15 C16 H22 119.8 . .
C9 C16 H22 119.8 . .
C24 C17 C18 119.8(2) . .
C24 C17 N9 118.4(2) . .
C18 C17 N9 121.8(2) . .
C19 C18 C17 119.4(2) . .
C19 C18 H23 120.3 . .
C17 C18 H23 120.3 . .
C20 C19 C18 121.2(3) . .
C20 C19 H24 119.4 . .
C18 C19 H24 119.4 . .
C19 C20 O5 119.2(2) . .
C19 C20 C23 119.1(2) . .
O5 C20 C23 121.7(2) . .
O5 C21A C22A 112.8(4) . .
O5 C21A H21A 109.0 . .
C22A C21A H21A 109.0 . .
O5 C21A H21B 109.0 . .
C22A C21A H21B 109.0 . .
H21A C21A H21B 107.8 . .
O6 C22A C21A 108.7(4) . .
O6 C22A H22A 109.9 . .
C21A C22A H22A 109.9 . .
O6 C22A H22B 109.9 . .
C21A C22A H22B 109.9 . .
H22A C22A H22B 108.3 . .
O5 C21B C22B 103.9(13) . .
O5 C21B H21C 111.0 . .
C22B C21B H21C 111.0 . .
O5 C21B H21D 111.0 . .
C22B C21B H21D 111.0 . .
H21C C21B H21D 109.0 . .
C21B C22B O6 110.9(13) . .
C21B C22B H22C 109.5 . .
O6 C22B H22C 109.5 . .
C21B C22B H22D 109.5 . .
O6 C22B H22D 109.5 . .
H22C C22B H22D 108.0 . .
O6 C23 C24 116.7(2) . .
O6 C23 C20 123.2(2) . .
C24 C23 C20 120.1(3) . .
C17 C24 C23 120.4(3) . .
C17 C24 H29 119.8 . .
C23 C24 H29 119.8 . .
C32 C25 C26 119.3(2) . .
C32 C25 N10 117.5(2) . .
C26 C25 N10 123.2(2) . .
C27 C26 C25 119.6(3) . .
C27 C26 H30 120.2 . .
C25 C26 H30 120.2 . .
C28 C27 C26 121.4(3) . .
C28 C27 H31 119.3 . .
C26 C27 H31 119.3 . .
O7 C28 C27 119.0(3) . .
O7 C28 C31 122.5(2) . .
C27 C28 C31 118.5(3) . .
O7 C29 C30 110.5(3) . .
O7 C29 H32 109.5 . .
C30 C29 H32 109.5 . .
O7 C29 H33 109.5 . .
C30 C29 H33 109.5 . .
H32 C29 H33 108.1 . .
O8 C30 C29 110.6(3) . .
O8 C30 H34 109.5 . .
C29 C30 H34 109.5 . .
O8 C30 H35 109.5 . .
C29 C30 H35 109.5 . .
H34 C30 H35 108.1 . .
C32 C31 O8 117.1(2) . .
C32 C31 C28 120.7(2) . .
O8 C31 C28 122.2(2) . .
C31 C32 C25 120.5(2) . .
C31 C32 H36 119.7 . .
C25 C32 H36 119.7 . .
C40 C33 C34 119.6(2) . .
C40 C33 N11 118.9(2) . .
C34 C33 N11 121.5(2) . .
C35 C34 C33 119.5(2) . .
C35 C34 H37 120.3 . .
C33 C34 H37 120.3 . .
C36 C35 C34 121.4(3) . .
C36 C35 H38 119.3 . .
C34 C35 H38 119.3 . .
C35 C36 O9 118.3(3) . .
C35 C36 C39 119.1(2) . .
O9 C36 C39 122.6(2) . .
O9 C37A C38A 110.8(7) . .
O9 C37A H37A 109.5 . .
C38A C37A H37A 109.5 . .
O9 C37A H37B 109.5 . .
C38A C37A H37B 109.5 . .
H37A C37A H37B 108.1 . .
O10 C38A C37A 112.3(6) . .
O10 C38A H38A 109.1 . .
C37A C38A H38A 109.1 . .
O10 C38A H38B 109.1 . .
C37A C38A H38B 109.1 . .
H38A C38A H38B 107.9 . .
O9 C37B C38B 111.9(10) . .
O9 C37B H37C 109.2 . .
C38B C37B H37C 109.2 . .
O9 C37B H37D 109.2 . .
C38B C37B H37D 109.2 . .
H37C C37B H37D 107.9 . .
O10 C38B C37B 113.7(10) . .
O10 C38B H38C 108.8 . .
C37B C38B H38C 108.8 . .
O10 C38B H38D 108.8 . .
C37B C38B H38D 108.8 . .
H38C C38B H38D 107.7 . .
O10 C39 C36 122.4(2) . .
O10 C39 C40 117.3(2) . .
C36 C39 C40 120.3(2) . .
C33 C40 C39 120.1(3) . .
C33 C40 H43 120.0 . .
C39 C40 H43 120.0 . .
C48 C41 C42 119.1(3) . .
C48 C41 N12 119.1(2) . .
C42 C41 N12 121.8(2) . .
C43 C42 C41 120.1(3) . .
C43 C42 H44 119.9 . .
C41 C42 H44 119.9 . .
C44 C43 C42 120.9(3) . .
C44 C43 H45 119.5 . .
C42 C43 H45 119.5 . .
O11 C44 C43 118.8(3) . .
O11 C44 C47 122.2(2) . .
C43 C44 C47 119.0(3) . .
O11 C45 C46 109.1(2) . .
O11 C45 H46 109.9 . .
C46 C45 H46 109.9 . .
O11 C45 H47 109.9 . .
C46 C45 H47 109.9 . .
H46 C45 H47 108.3 . .
O12 C46 C45 110.7(2) . .
O12 C46 H48 109.5 . .
C45 C46 H48 109.5 . .
O12 C46 H49 109.5 . .
C45 C46 H49 109.5 . .
H48 C46 H49 108.1 . .
O12 C47 C44 122.3(3) . .
O12 C47 C48 117.1(2) . .
C44 C47 C48 120.6(2) . .
C47 C48 C41 120.2(3) . .
C47 C48 H50 119.9 . .
C41 C48 H50 119.9 . .
C50 C49 C56 119.4(3) . .
C50 C49 N13 119.3(2) . .
C56 C49 N13 121.3(2) . .
C49 C50 C51 120.3(3) . .
C49 C50 H51 119.9 . .
C51 C50 H51 119.9 . .
C52 C51 C50 120.4(3) . .
C52 C51 H52 119.8 . .
C50 C51 H52 119.8 . .
C55 C52 C51 119.5(3) . .
C55 C52 O13 122.3(2) . .
C51 C52 O13 118.2(3) . .
O13 C53 C54 110.3(3) . .
O13 C53 H53 109.6 . .
C54 C53 H53 109.6 . .
O13 C53 H54 109.6 . .
C54 C53 H54 109.6 . .
H53 C53 H54 108.1 . .
O14 C54 C53 111.2(3) . .
O14 C54 H55 109.4 . .
C53 C54 H55 109.4 . .
O14 C54 H56 109.4 . .
C53 C54 H56 109.4 . .
H55 C54 H56 108.0 . .
O14 C55 C52 122.5(2) . .
O14 C55 C56 117.2(2) . .
C52 C55 C56 120.3(2) . .
C55 C56 C49 120.2(3) . .
C55 C56 H57 119.9 . .
C49 C56 H57 119.9 . .
C64 C57 C58 119.1(2) . .
C64 C57 N14 122.0(2) . .
C58 C57 N14 118.9(2) . .
C59 C58 C57 120.3(3) . .
C59 C58 H58 119.8 . .
C57 C58 H58 119.8 . .
C58 C59 C60 120.5(3) . .
C58 C59 H59 119.7 . .
C60 C59 H59 119.7 . .
C59 C60 C63 119.6(3) . .
C59 C60 O15 118.4(3) . .
C63 C60 O15 122.1(3) . .
O15 C61 C62 110.9(3) . .
O15 C61 H60 109.5 . .
C62 C61 H60 109.5 . .
O15 C61 H61 109.5 . .
C62 C61 H61 109.5 . .
H60 C61 H61 108.1 . .
O16 C62 C61 110.3(3) . .
O16 C62 H62 109.6 . .
C61 C62 H62 109.6 . .
O16 C62 H63 109.6 . .
C61 C62 H63 109.6 . .
H62 C62 H63 108.1 . .
O16 C63 C60 122.6(2) . .
O16 C63 C64 117.4(3) . .
C60 C63 C64 120.0(3) . .
C57 C64 C63 120.5(3) . .
C57 C64 H64 119.7 . .
C63 C64 H64 119.7 . .

loop_
_geom_bond_atom_site_label_1
_geom_bond_atom_site_label_2
_geom_bond_distance
_geom_bond_site_symmetry_2
P1 N3 1.600(2) .
P1 N1 1.601(2) .
P1 N7 1.645(2) .
P1 N8 1.647(2) .
P2 N1 1.594(2) .
P2 N2 1.614(2) .
P2 N10 1.636(2) .
P2 N9 1.645(2) .
P3 N3 1.563(2) .
P3 N2 1.576(2) .
P3 Cl2 2.0020(10) .
P3 Cl1 2.0188(9) .
P4 N4 1.589(2) .
P4 N6 1.618(2) .
P4 N11 1.635(2) .
P4 N12 1.653(2) .
P5 N4 1.584(2) .
P5 N5 1.621(2) .
P5 N14 1.642(2) .
P5 N13 1.649(2) .
P6 N6 1.573(2) .
P6 N5 1.574(2) .
P6 Cl3 2.0063(9) .
P6 Cl4 2.0098(9) .
N7 C1 1.415(3) .
N7 H1 0.856(10) .
N8 C9 1.411(3) .
N8 H2 0.858(10) .
N9 C17 1.422(3) .
N9 H3 0.863(10) .
N10 C25 1.418(3) .
N10 H4 0.855(10) .
N11 C33 1.415(3) .
N11 H5 0.867(10) .
N12 C41 1.427(3) .
N12 H6 0.863(10) .
N13 C49 1.415(3) .
N13 H7 0.861(10) .
N14 C57 1.416(3) .
N14 H8 0.863(10) .
O1 C12 1.373(3) .
O1 C13A 1.439(4) .
O1 C13B 1.449(18) .
O2 C15 1.379(3) .
O2 C14A 1.449(4) .
O2 C14B 1.492(18) .
O3 C4 1.383(4) .
O3 C5 1.442(5) .
O4 C7 1.375(4) .
O4 C6 1.416(4) .
O5 C20 1.381(3) .
O5 C21B 1.421(13) .
O5 C21A 1.434(4) .
O6 C23 1.373(3) .
O6 C22A 1.435(4) .
O6 C22B 1.517(14) .
O7 C28 1.380(3) .
O7 C29 1.436(4) .
O8 C31 1.382(3) .
O8 C30 1.442(4) .
O9 C36 1.383(3) .
O9 C37A 1.420(6) .
O9 C37B 1.435(10) .
O10 C39 1.374(3) .
O10 C38A 1.410(7) .
O10 C38B 1.423(11) .
O11 C44 1.376(3) .
O11 C45 1.440(3) .
O12 C47 1.381(3) .
O12 C46 1.440(4) .
O13 C52 1.385(3) .
O13 C53 1.433(3) .
O14 C55 1.380(3) .
O14 C54 1.439(4) .
O15 C60 1.390(3) .
O15 C61 1.426(4) .
O16 C63 1.379(3) .
O16 C62 1.446(3) .
C1 C2 1.391(4) .
C1 C8 1.396(4) .
C2 C3 1.376(4) .
C2 H9 0.9500 .
C3 C4 1.381(4) .
C3 H10 0.9500 .
C4 C7 1.386(4) .
C5 C6 1.468(7) .
C5 H11 0.9900 .
C5 H12 0.9900 .
C6 H13 0.9900 .
C6 H14 0.9900 .
C7 C8 1.378(4) .
C8 H15 0.9500 .
C9 C10 1.390(4) .
C9 C16 1.394(4) .
C10 C11 1.388(4) .
C10 H16 0.9500 .
C11 C12 1.386(4) .
C11 H17 0.9500 .
C12 C15 1.386(4) .
C13A C14A 1.492(5) .
C13A H13A 0.9900 .
C13A H13B 0.9900 .
C14A H14A 0.9900 .
C14A H14B 0.9900 .
C14B C13B 1.489(19) .
C14B H14C 0.9900 .
C14B H14D 0.9900 .
C13B H13C 0.9900 .
C13B H13D 0.9900 .
C15 C16 1.387(4) .
C16 H22 0.9500 .
C17 C24 1.383(4) .
C17 C18 1.387(4) .
C18 C19 1.384(4) .
C18 H23 0.9500 .
C19 C20 1.380(4) .
C19 H24 0.9500 .
C20 C23 1.388(4) .
C21A C22A 1.493(6) .
C21A H21A 0.9900 .
C21A H21B 0.9900 .
C22A H22A 0.9900 .
C22A H22B 0.9900 .
C21B C22B 1.502(16) .
C21B H21C 0.9900 .
C21B H21D 0.9900 .
C22B H22C 0.9900 .
C22B H22D 0.9900 .
C23 C24 1.384(4) .
C24 H29 0.9500 .
C25 C32 1.383(4) .
C25 C26 1.391(4) .
C26 C27 1.386(4) .
C26 H30 0.9500 .
C27 C28 1.381(4) .
C27 H31 0.9500 .
C28 C31 1.387(4) .
C29 C30 1.485(5) .
C29 H32 0.9900 .
C29 H33 0.9900 .
C30 H34 0.9900 .
C30 H35 0.9900 .
C31 C32 1.381(4) .
C32 H36 0.9500 .
C33 C40 1.385(4) .
C33 C34 1.394(4) .
C34 C35 1.381(4) .
C34 H37 0.9500 .
C35 C36 1.380(4) .
C35 H38 0.9500 .
C36 C39 1.385(4) .
C37A C38A 1.494(9) .
C37A H37A 0.9900 .
C37A H37B 0.9900 .
C38A H38A 0.9900 .
C38A H38B 0.9900 .
C37B C38B 1.499(12) .
C37B H37C 0.9900 .
C37B H37D 0.9900 .
C38B H38C 0.9900 .
C38B H38D 0.9900 .
C39 C40 1.394(4) .
C40 H43 0.9500 .
C41 C48 1.391(4) .
C41 C42 1.392(4) .
C42 C43 1.385(4) .
C42 H44 0.9500 .
C43 C44 1.382(4) .
C43 H45 0.9500 .
C44 C47 1.386(4) .
C45 C46 1.492(4) .
C45 H46 0.9900 .
C45 H47 0.9900 .
C46 H48 0.9900 .
C46 H49 0.9900 .
C47 C48 1.389(4) .
C48 H50 0.9500 .
C49 C50 1.382(4) .
C49 C56 1.391(4) .
C50 C51 1.386(4) .
C50 H51 0.9500 .
C51 C52 1.385(4) .
C51 H52 0.9500 .
C52 C55 1.381(4) .
C53 C54 1.492(4) .
C53 H53 0.9900 .
C53 H54 0.9900 .
C54 H55 0.9900 .
C54 H56 0.9900 .
C55 C56 1.388(4) .
C56 H57 0.9500 .
C57 C64 1.383(4) .
C57 C58 1.387(4) .
C58 C59 1.377(4) .
C58 H58 0.9500 .
C59 C60 1.381(4) .
C59 H59 0.9500 .
C60 C63 1.381(4) .
C61 C62 1.490(5) .
C61 H60 0.9900 .
C61 H61 0.9900 .
C62 H62 0.9900 .
C62 H63 0.9900 .
C63 C64 1.386(4) .
C64 H64 0.9500 .

loop_
_geom_hbond_atom_site_label_D
_geom_hbond_atom_site_label_H
_geom_hbond_atom_site_label_A
_geom_hbond_distance_DH
_geom_hbond_distance_HA
_geom_hbond_distance_DA
_geom_hbond_angle_DHA
_geom_hbond_site_symmetry_A
N7 H1 N1 0.856(10) 2.166(16) 2.959(3) 154(3) 2_565
N14 H8 N5 0.863(10) 2.235(14) 3.056(3) 159(3) 2_566

loop_
_geom_torsion_atom_site_label_1
_geom_torsion_atom_site_label_2
_geom_torsion_atom_site_label_3
_geom_torsion_atom_site_label_4
_geom_torsion
_geom_torsion_site_symmetry_1
_geom_torsion_site_symmetry_2
_geom_torsion_site_symmetry_3
_geom_torsion_site_symmetry_4
N2 P2 N1 P1 9.4(2) . . . .
N10 P2 N1 P1 128.85(16) . . . .
N9 P2 N1 P1 -115.07(17) . . . .
N3 P1 N1 P2 -1.6(2) . . . .
N7 P1 N1 P2 122.72(16) . . . .
N8 P1 N1 P2 -126.22(16) . . . .
N3 P3 N2 P2 5.9(2) . . . .
Cl2 P3 N2 P2 133.46(12) . . . .
Cl1 P3 N2 P2 -119.09(13) . . . .
N1 P2 N2 P3 -11.4(2) . . . .
N10 P2 N2 P3 -137.95(15) . . . .
N9 P2 N2 P3 108.28(16) . . . .
N2 P3 N3 P1 2.7(2) . . . .
Cl2 P3 N3 P1 -123.70(14) . . . .
Cl1 P3 N3 P1 127.83(13) . . . .
N1 P1 N3 P3 -4.8(2) . . . .
N7 P1 N3 P3 -132.96(15) . . . .
N8 P1 N3 P3 115.28(16) . . . .
N5 P5 N4 P4 14.3(2) . . . .
N14 P5 N4 P4 139.94(15) . . . .
N13 P5 N4 P4 -106.15(17) . . . .
N6 P4 N4 P5 -7.5(2) . . . .
N11 P4 N4 P5 112.48(16) . . . .
N12 P4 N4 P5 -131.70(16) . . . .
N6 P6 N5 P5 -2.2(2) . . . .
Cl3 P6 N5 P5 -127.69(13) . . . .
Cl4 P6 N5 P5 123.59(13) . . . .
N4 P5 N5 P6 -9.1(2) . . . .
N14 P5 N5 P6 -132.61(15) . . . .
N13 P5 N5 P6 116.86(16) . . . .
N5 P6 N6 P4 9.7(2) . . . .
Cl3 P6 N6 P4 135.52(12) . . . .
Cl4 P6 N6 P4 -115.84(13) . . . .
N4 P4 N6 P6 -5.0(2) . . . .
N11 P4 N6 P6 -132.03(15) . . . .
N12 P4 N6 P6 114.60(16) . . . .
N3 P1 N7 C1 59.5(2) . . . .
N1 P1 N7 C1 -69.2(3) . . . .
N8 P1 N7 C1 178.5(2) . . . .
N3 P1 N8 C9 61.6(3) . . . .
N1 P1 N8 C9 -172.3(2) . . . .
N7 P1 N8 C9 -52.8(3) . . . .
N1 P2 N9 C17 164.4(2) . . . .
N2 P2 N9 C17 38.4(2) . . . .
N10 P2 N9 C17 -73.0(2) . . . .
N1 P2 N10 C25 59.8(3) . . . .
N2 P2 N10 C25 -173.8(2) . . . .
N9 P2 N10 C25 -55.2(2) . . . .
N4 P4 N11 C33 56.1(2) . . . .
N6 P4 N11 C33 -177.1(2) . . . .
N12 P4 N11 C33 -58.7(2) . . . .
N4 P4 N12 C41 170.1(2) . . . .
N6 P4 N12 C41 44.1(2) . . . .
N11 P4 N12 C41 -67.2(2) . . . .
N4 P5 N13 C49 -58.2(3) . . . .
N5 P5 N13 C49 175.0(2) . . . .
N14 P5 N13 C49 58.3(2) . . . .
N4 P5 N14 C57 -53.1(2) . . . .
N5 P5 N14 C57 74.7(2) . . . .
N13 P5 N14 C57 -174.3(2) . . . .
P1 N7 C1 C2 1.2(4) . . . .
P1 N7 C1 C8 179.5(2) . . . .
C8 C1 C2 C3 0.7(4) . . . .
N7 C1 C2 C3 179.0(3) . . . .
C1 C2 C3 C4 -0.8(5) . . . .
C2 C3 C4 O3 179.7(3) . . . .
C2 C3 C4 C7 1.2(5) . . . .
C5 O3 C4 C3 169.0(4) . . . .
C5 O3 C4 C7 -12.5(5) . . . .
C4 O3 C5 C6 41.9(6) . . . .
C7 O4 C6 C5 44.4(6) . . . .
O3 C5 C6 O4 -59.6(6) . . . .
C6 O4 C7 C8 163.3(4) . . . .
C6 O4 C7 C4 -15.4(6) . . . .
C3 C4 C7 O4 177.1(3) . . . .
O3 C4 C7 O4 -1.3(6) . . . .
C3 C4 C7 C8 -1.5(5) . . . .
O3 C4 C7 C8 -179.9(3) . . . .
O4 C7 C8 C1 -177.3(3) . . . .
C4 C7 C8 C1 1.4(5) . . . .
C2 C1 C8 C7 -1.0(5) . . . .
N7 C1 C8 C7 -179.5(3) . . . .
P1 N8 C9 C10 -13.5(4) . . . .
P1 N8 C9 C16 166.6(2) . . . .
C16 C9 C10 C11 -1.4(4) . . . .
N8 C9 C10 C11 178.7(2) . . . .
C9 C10 C11 C12 -0.2(4) . . . .
C13A O1 C12 C15 -22.8(4) . . . .
C13B O1 C12 C15 13.5(17) . . . .
C13A O1 C12 C11 158.0(3) . . . .
C13B O1 C12 C11 -165.7(17) . . . .
C10 C11 C12 O1 -178.6(3) . . . .
C10 C11 C12 C15 2.2(4) . . . .
C12 O1 C13A C14A 53.8(4) . . . .
C13B O1 C13A C14A -48(2) . . . .
C15 O2 C14A C13A 39.5(5) . . . .
C14B O2 C14A C13A -44(3) . . . .
O1 C13A C14A O2 -63.5(5) . . . .
C15 O2 C14B C13B -60(3) . . . .
C14A O2 C14B C13B 48.0(17) . . . .
C12 O1 C13B C14B -48(3) . . . .
C13A O1 C13B C14B 44.7(15) . . . .
O2 C14B C13B O1 73(4) . . . .
C14A O2 C15 C12 -8.5(4) . . . .
C14B O2 C15 C12 24.5(14) . . . .
C14A O2 C15 C16 172.2(3) . . . .
C14B O2 C15 C16 -154.8(14) . . . .
O1 C12 C15 O2 -0.9(4) . . . .
C11 C12 C15 O2 178.3(3) . . . .
O1 C12 C15 C16 178.4(3) . . . .
C11 C12 C15 C16 -2.4(4) . . . .
O2 C15 C16 C9 -179.9(2) . . . .
C12 C15 C16 C9 0.8(4) . . . .
C10 C9 C16 C15 1.2(4) . . . .
N8 C9 C16 C15 -179.0(2) . . . .
P2 N9 C17 C24 -123.7(3) . . . .
P2 N9 C17 C18 57.5(4) . . . .
C24 C17 C18 C19 0.4(4) . . . .
N9 C17 C18 C19 179.1(3) . . . .
C17 C18 C19 C20 -1.3(5) . . . .
C18 C19 C20 O5 -177.7(3) . . . .
C18 C19 C20 C23 0.4(5) . . . .
C21B O5 C20 C19 159.4(9) . . . .
C21A O5 C20 C19 -162.1(3) . . . .
C21B O5 C20 C23 -18.8(9) . . . .
C21A O5 C20 C23 19.7(4) . . . .
C20 O5 C21A C22A -49.9(5) . . . .
C21B O5 C21A C22A 54.7(11) . . . .
C23 O6 C22A C21A -41.5(6) . . . .
C22B O6 C22A C21A 41.6(16) . . . .
O5 C21A C22A O6 62.1(6) . . . .
C20 O5 C21B C22B 51.2(15) . . . .
C21A O5 C21B C22B -39.8(9) . . . .
O5 C21B C22B O6 -69.2(18) . . . .
C23 O6 C22B C21B 50.6(16) . . . .
C22A O6 C22B C21B -56.9(14) . . . .
C22A O6 C23 C24 -167.3(4) . . . .
C22B O6 C23 C24 164.1(8) . . . .
C22A O6 C23 C20 13.7(5) . . . .
C22B O6 C23 C20 -14.9(9) . . . .
C19 C20 C23 O6 -179.7(3) . . . .
O5 C20 C23 O6 -1.5(5) . . . .
C19 C20 C23 C24 1.4(5) . . . .
O5 C20 C23 C24 179.5(3) . . . .
C18 C17 C24 C23 1.4(4) . . . .
N9 C17 C24 C23 -177.4(3) . . . .
O6 C23 C24 C17 178.7(3) . . . .
C20 C23 C24 C17 -2.3(5) . . . .
P2 N10 C25 C32 -174.42(19) . . . .
P2 N10 C25 C26 4.9(4) . . . .
C32 C25 C26 C27 2.4(4) . . . .
N10 C25 C26 C27 -176.9(2) . . . .
C25 C26 C27 C28 -1.2(4) . . . .
C29 O7 C28 C27 -162.0(3) . . . .
C29 O7 C28 C31 18.3(4) . . . .
C26 C27 C28 O7 179.6(3) . . . .
C26 C27 C28 C31 -0.6(4) . . . .
C28 O7 C29 C30 -48.2(4) . . . .
C31 O8 C30 C29 -43.9(4) . . . .
O7 C29 C30 O8 62.9(4) . . . .
C30 O8 C31 C32 -167.4(3) . . . .
C30 O8 C31 C28 13.9(4) . . . .
O7 C28 C31 C32 -179.0(3) . . . .
C27 C28 C31 C32 1.3(4) . . . .
O7 C28 C31 O8 -0.3(4) . . . .
C27 C28 C31 O8 180.0(3) . . . .
O8 C31 C32 C25 -178.9(2) . . . .
C28 C31 C32 C25 -0.2(4) . . . .
C26 C25 C32 C31 -1.7(4) . . . .
N10 C25 C32 C31 177.6(2) . . . .
P4 N11 C33 C40 164.9(2) . . . .
P4 N11 C33 C34 -15.2(4) . . . .
C40 C33 C34 C35 0.5(4) . . . .
N11 C33 C34 C35 -179.4(2) . . . .
C33 C34 C35 C36 -0.9(4) . . . .
C34 C35 C36 O9 -179.0(2) . . . .
C34 C35 C36 C39 1.0(4) . . . .
C37A O9 C36 C35 -160.2(4) . . . .
C37B O9 C36 C35 165.8(6) . . . .
C37A O9 C36 C39 19.8(5) . . . .
C37B O9 C36 C39 -14.2(7) . . . .
C36 O9 C37A C38A -48.4(8) . . . .
C37B O9 C37A C38A 54.0(11) . . . .
C39 O10 C38A C37A -39.7(8) . . . .
C38B O10 C38A C37A 57(2) . . . .
O9 C37A C38A O10 61.2(10) . . . .
C36 O9 C37B C38B 39.2(12) . . . .
C37A O9 C37B C38B -51.9(11) . . . .
C39 O10 C38B C37B 40.4(14) . . . .
C38A O10 C38B C37B -53.1(19) . . . .
O9 C37B C38B O10 -53.9(17) . . . .
C38A O10 C39 C36 10.2(5) . . . .
C38B O10 C39 C36 -14.4(7) . . . .
C38A O10 C39 C40 -168.5(4) . . . .
C38B O10 C39 C40 166.9(6) . . . .
C35 C36 C39 O10 -179.4(3) . . . .
O9 C36 C39 O10 0.6(4) . . . .
C35 C36 C39 C40 -0.8(4) . . . .
O9 C36 C39 C40 179.3(2) . . . .
C34 C33 C40 C39 -0.3(4) . . . .
N11 C33 C40 C39 179.6(2) . . . .
O10 C39 C40 C33 179.2(2) . . . .
C36 C39 C40 C33 0.5(4) . . . .
P4 N12 C41 C48 -130.3(2) . . . .
P4 N12 C41 C42 50.9(3) . . . .
C48 C41 C42 C43 -0.8(4) . . . .
N12 C41 C42 C43 178.0(3) . . . .
C41 C42 C43 C44 -0.7(5) . . . .
C45 O11 C44 C43 159.5(3) . . . .
C45 O11 C44 C47 -21.7(4) . . . .
C42 C43 C44 O11 -178.6(3) . . . .
C42 C43 C44 C47 2.4(5) . . . .
C44 O11 C45 C46 52.7(3) . . . .
C47 O12 C46 C45 40.2(3) . . . .
O11 C45 C46 O12 -63.9(3) . . . .
C46 O12 C47 C44 -8.4(4) . . . .
C46 O12 C47 C48 171.4(2) . . . .
O11 C44 C47 O12 -1.7(4) . . . .
C43 C44 C47 O12 177.1(3) . . . .
O11 C44 C47 C48 178.4(3) . . . .
C43 C44 C47 C48 -2.7(4) . . . .
O12 C47 C48 C41 -178.6(2) . . . .
C44 C47 C48 C41 1.2(4) . . . .
C42 C41 C48 C47 0.5(4) . . . .
N12 C41 C48 C47 -178.3(2) . . . .
P5 N13 C49 C50 -143.8(2) . . . .
P5 N13 C49 C56 37.0(4) . . . .
C56 C49 C50 C51 -0.2(4) . . . .
N13 C49 C50 C51 -179.4(3) . . . .
C49 C50 C51 C52 0.0(5) . . . .
C50 C51 C52 C55 -0.6(5) . . . .
C50 C51 C52 O13 -179.8(3) . . . .
C53 O13 C52 C55 19.0(4) . . . .
C53 O13 C52 C51 -161.8(3) . . . .
C52 O13 C53 C54 -47.9(3) . . . .
C55 O14 C54 C53 -42.7(4) . . . .
O13 C53 C54 O14 61.6(4) . . . .
C54 O14 C55 C52 13.3(4) . . . .
C54 O14 C55 C56 -167.8(3) . . . .
C51 C52 C55 O14 -179.9(3) . . . .
O13 C52 C55 O14 -0.7(4) . . . .
C51 C52 C55 C56 1.3(4) . . . .
O13 C52 C55 C56 -179.5(3) . . . .
O14 C55 C56 C49 179.7(2) . . . .
C52 C55 C56 C49 -1.4(4) . . . .
C50 C49 C56 C55 0.9(4) . . . .
N13 C49 C56 C55 -179.9(2) . . . .
P5 N14 C57 C64 -15.0(4) . . . .
P5 N14 C57 C58 164.7(2) . . . .
C64 C57 C58 C59 -0.1(4) . . . .
N14 C57 C58 C59 -179.8(3) . . . .
C57 C58 C59 C60 0.1(5) . . . .
C58 C59 C60 C63 0.5(5) . . . .
C58 C59 C60 O15 179.1(3) . . . .
C61 O15 C60 C59 162.5(3) . . . .
C61 O15 C60 C63 -18.9(4) . . . .
C60 O15 C61 C62 48.3(4) . . . .
C63 O16 C62 C61 43.6(4) . . . .
O15 C61 C62 O16 -62.3(4) . . . .
C62 O16 C63 C60 -14.6(4) . . . .
C62 O16 C63 C64 166.4(3) . . . .
C59 C60 C63 O16 179.8(3) . . . .
O15 C60 C63 O16 1.3(5) . . . .
C59 C60 C63 C64 -1.2(5) . . . .
O15 C60 C63 C64 -179.7(3) . . . .
C58 C57 C64 C63 -0.6(4) . . . .
N14 C57 C64 C63 179.2(2) . . . .
O16 C63 C64 C57 -179.7(2) . . . .
C60 C63 C64 C57 1.2(4) . . . .
